data_7208714
loop_
_publ_author_name
'Jia, Hong-Li'
'Jia, Ming-Jun'
'Zeng, Guang'
'Jin, Juan'
'Yu, Jie-Hui'
'Xu, Ji-Qing'

_publ_section_title
;
 Structural characterization of a series of new organically templated
 chained thiocyanato(halo)cadmates
;
_journal_issue 20
_journal_name_full CrystEngComm
_journal_page_first 6599
_journal_paper_doi 10.1039/c2ce25616a
_journal_volume 14
_journal_year 2012
_chemical_formula_sum 'C6 H16 Cd Cl4 N2'
_chemical_formula_weight 370.41
_chemical_name_systematic
;
?
;
_space_group_IT_number 62
_symmetry_cell_setting orthorhombic
_symmetry_space_group_name_Hall '-P 2ac 2n'
_symmetry_space_group_name_H-M 'P n m a'
_atom_sites_solution_hydrogens geom
_atom_sites_solution_primary direct
_atom_sites_solution_secondary difmap
_audit_creation_method SHELXL-97
_cell_angle_alpha 90.00
_cell_angle_beta 90.00
_cell_angle_gamma 90.00
_cell_formula_units_Z 4
_cell_length_a 7.6572(15)
_cell_length_b 18.782(4)
_cell_length_c 8.4532(17)
_cell_measurement_temperature 293(2)
_cell_volume 1215.7(4)
_computing_cell_refinement PROCESS-AUTO
_computing_data_collection PROCESS-AUTO
_computing_data_reduction PROCESS-AUTO
_computing_structure_refinement 'SHELXL-97 (Sheldrick, 1997)'
_computing_structure_solution 'SHELXS-97 (Sheldrick, 1990)'
_diffrn_ambient_temperature 293(2)
_diffrn_detector_area_resol_mean 10.0
_diffrn_measured_fraction_theta_full 0.998
_diffrn_measured_fraction_theta_max 0.998
_diffrn_measurement_device_type 'Rigaku RAXIS-RAPID'
_diffrn_measurement_method w
_diffrn_radiation_monochromator graphite
_diffrn_radiation_source 'fine-focus sealed tube'
_diffrn_radiation_type MoK\a
_diffrn_radiation_wavelength 0.71073
_diffrn_reflns_av_R_equivalents 0.0184
_diffrn_reflns_av_sigmaI/netI 0.0107
_diffrn_reflns_limit_h_max 9
_diffrn_reflns_limit_h_min -9
_diffrn_reflns_limit_k_max 24
_diffrn_reflns_limit_k_min -24
_diffrn_reflns_limit_l_max 10
_diffrn_reflns_limit_l_min -10
_diffrn_reflns_number 10963
_diffrn_reflns_theta_full 27.46
_diffrn_reflns_theta_max 27.46
_diffrn_reflns_theta_min 3.59
_diffrn_standards_decay_% 0
_diffrn_standards_interval_count 0
_diffrn_standards_number 0
_exptl_absorpt_coefficient_mu 2.636
_exptl_absorpt_correction_T_max 0.768
_exptl_absorpt_correction_T_min 0.761
_exptl_absorpt_correction_type empirical
_exptl_absorpt_process_details
;Higashi, T.(1995).Program for Absorption Correction.
Rigaku Corporation, Tokyo,Japan.
;
_exptl_crystal_density_diffrn 2.024
_exptl_crystal_density_method 'not measured'
_exptl_crystal_F_000 728
_exptl_crystal_size_max 0.1
_exptl_crystal_size_mid 0.1
_exptl_crystal_size_min 0.1
_refine_diff_density_max 0.382
_refine_diff_density_min -0.629
_refine_diff_density_rms 0.088
_refine_ls_extinction_method none
_refine_ls_goodness_of_fit_ref 1.179
_refine_ls_hydrogen_treatment constr
_refine_ls_matrix_type full
_refine_ls_number_parameters 64
_refine_ls_number_reflns 1422
_refine_ls_number_restraints 0
_refine_ls_restrained_S_all 1.179
_refine_ls_R_factor_all 0.0168
_refine_ls_R_factor_gt 0.0158
_refine_ls_shift/su_max 0.001
_refine_ls_shift/su_mean 0.000
_refine_ls_structure_factor_coef Fsqd
_refine_ls_weighting_details 'calc w=1/[\s^2^(Fo^2^)+(0.0179P)^2^+0.5483P] where P=(Fo^2^+2Fc^2^)/3'
_refine_ls_weighting_scheme calc
_refine_ls_wR_factor_gt 0.0378
_refine_ls_wR_factor_ref 0.0381
_reflns_number_gt 1367
_reflns_number_total 1422
_reflns_threshold_expression >2sigma(I)
_cod_data_source_file c2ce25616a.txt
_cod_data_source_block 6
_cod_depositor_comments
;
The following automatic conversions were performed:

'_symmetry_cell_setting' value 'Orthorhombic' changed to
'orthorhombic' according to
/home/saulius/struct/CIF-dictionaries/cif_core.dic dictionary named
'cif_core.dic' version 2.4.2 from 2011-04-26.

Automatic conversion script
Id: cif_fix_values 1891 2012-01-12 08:04:46Z andrius 
;
_cod_original_sg_symbol_H-M Pnma
_cod_database_code 7208714

loop_
_symmetry_equiv_pos_as_xyz
'x, y, z'
'-x+1/2, -y, z+1/2'
'-x, y+1/2, -z'
'x+1/2, -y+1/2, -z+1/2'
'-x, -y, -z'
'x-1/2, y, -z-1/2'
'x, -y-1/2, z'
'-x-1/2, y-1/2, z-1/2'

loop_
_atom_site_label
_atom_site_type_symbol
_atom_site_fract_x
_atom_site_fract_y
_atom_site_fract_z
_atom_site_U_iso_or_equiv
_atom_site_adp_type
_atom_site_occupancy
_atom_site_symmetry_multiplicity
_atom_site_calc_flag
_atom_site_refinement_flags
Cd1 Cd 0.06557(2) 0.7500 0.431910(18) 0.02373(6) Uani 1 2 d S
N1 N -0.11114(18) 0.36662(7) 0.12566(17) 0.0254(3) Uani 1 1 d .
H1A H -0.0560 0.3284 0.0883 0.080 Uiso 1 1 calc R
H1B H -0.2179 0.3688 0.0844 0.080 Uiso 1 1 calc R
H1C H -0.1187 0.3636 0.2305 0.080 Uiso 1 1 calc R
Cl1 Cl 0.01159(5) 0.62136(2) 0.50133(5) 0.02637(9) Uani 1 1 d .
Cl2 Cl 0.31201(7) 0.7500 0.64772(7) 0.02878(12) Uani 1 2 d S
Cl3 Cl 0.22035(8) 0.7500 0.17072(7) 0.03177(13) Uani 1 2 d S
C1 C -0.1054(2) 0.49747(8) 0.14560(19) 0.0253(3) Uani 1 1 d .
H1D H -0.1111 0.4948 0.2601 0.030 Uiso 1 1 calc R
H1E H -0.2239 0.4986 0.1052 0.030 Uiso 1 1 calc R
C2 C -0.0116(2) 0.43218(8) 0.08162(17) 0.0204(3) Uani 1 1 d .
H2A H 0.1044 0.4297 0.1302 0.024 Uiso 1 1 calc R
C3 C 0.0102(2) 0.43455(8) -0.09693(19) 0.0254(3) Uani 1 1 d .
H3A H -0.1036 0.4330 -0.1472 0.030 Uiso 1 1 calc R
H3B H 0.0763 0.3934 -0.1318 0.030 Uiso 1 1 calc R

loop_
_atom_site_aniso_label
_atom_site_aniso_U_11
_atom_site_aniso_U_22
_atom_site_aniso_U_33
_atom_site_aniso_U_23
_atom_site_aniso_U_13
_atom_site_aniso_U_12
Cd1 0.02802(10) 0.02074(9) 0.02244(9) 0.000 0.00379(6) 0.000
N1 0.0281(7) 0.0195(6) 0.0287(7) 0.0048(5) 0.0012(6) -0.0017(5)
Cl1 0.0305(2) 0.02237(18) 0.0262(2) 0.00143(13) 0.00028(15) -0.00126(14)
Cl2 0.0244(3) 0.0254(3) 0.0365(3) 0.000 -0.0021(2) 0.000
Cl3 0.0299(3) 0.0394(3) 0.0260(3) 0.000 0.0093(2) 0.000
C1 0.0313(9) 0.0224(7) 0.0222(7) 0.0008(6) 0.0072(7) 0.0011(6)
C2 0.0213(7) 0.0182(7) 0.0215(7) 0.0030(5) -0.0015(6) -0.0014(6)
C3 0.0339(8) 0.0199(7) 0.0223(7) -0.0017(6) 0.0027(7) -0.0005(6)

loop_
_atom_type_symbol
_atom_type_description
_atom_type_scat_dispersion_real
_atom_type_scat_dispersion_imag
_atom_type_scat_source
C C 0.0033 0.0016 'International Tables Vol C Tables 4.2.6.8 and 6.1.1.4'
H H 0.0000 0.0000 'International Tables Vol C Tables 4.2.6.8 and 6.1.1.4'
N N 0.0061 0.0033 'International Tables Vol C Tables 4.2.6.8 and 6.1.1.4'
Cl Cl 0.1484 0.1585 'International Tables Vol C Tables 4.2.6.8 and 6.1.1.4'
Cd Cd -0.8075 1.2024 'International Tables Vol C Tables 4.2.6.8 and 6.1.1.4'

loop_
_geom_angle_atom_site_label_1
_geom_angle_atom_site_label_2
_geom_angle_atom_site_label_3
_geom_angle
_geom_angle_site_symmetry_1
_geom_angle_site_symmetry_3
Cl3 Cd1 Cl1 106.422(10) . 7_575
Cl3 Cd1 Cl1 106.422(10) . .
Cl1 Cd1 Cl1 146.91(2) 7_575 .
Cl3 Cd1 Cl2 105.80(2) . .
Cl1 Cd1 Cl2 87.484(11) 7_575 .
Cl1 Cd1 Cl2 87.484(11) . .
Cl3 Cd1 Cl3 100.057(15) . 6_556
Cl1 Cd1 Cl3 85.225(11) 7_575 6_556
Cl1 Cd1 Cl3 85.225(11) . 6_556
Cl2 Cd1 Cl3 154.138(19) . 6_556
Cd1 Cl3 Cd1 136.40(3) . 6_656
C2 C1 C3 110.68(13) . 5_565
N1 C2 C3 109.11(13) . .
N1 C2 C1 109.56(12) . .
C3 C2 C1 112.44(13) . .
C2 C3 C1 110.16(13) . 5_565

loop_
_geom_bond_atom_site_label_1
_geom_bond_atom_site_label_2
_geom_bond_distance
_geom_bond_site_symmetry_2
Cd1 Cl3 2.5059(7) .
Cd1 Cl1 2.5205(6) 7_575
Cd1 Cl1 2.5205(6) .
Cd1 Cl2 2.6246(7) .
Cd1 Cl3 2.7821(8) 6_556
N1 C2 1.4954(19) .
Cl3 Cd1 2.7821(8) 6_656
C1 C2 1.520(2) .
C1 C3 1.527(2) 5_565
C2 C3 1.519(2) .
C3 C1 1.527(2) 5_565

loop_
_geom_hbond_atom_site_label_D
_geom_hbond_atom_site_label_H
_geom_hbond_atom_site_label_A
_geom_hbond_distance_DH
_geom_hbond_distance_HA
_geom_hbond_distance_DA
_geom_hbond_angle_DHA
_geom_hbond_site_symmetry_A
N1 H1A Cl2 0.89 2.43 3.1747(15) 141.2 2_564
